data_7014354
loop_
_publ_author_name
'Zhao, Xiao-Qing'
'Cui, Ping'
'Zhao, Bin'
'Shi, Wei'
'Cheng, Peng'

_publ_section_title
;
 Investigation on structures, luminescent and magnetic properties of
 Ln(III)-M (M = Fe(II)(HS), Co(II)) coordination polymers.
;
_journal_issue 4
_journal_name_full 'Dalton transactions (Cambridge, England : 2003)'
_journal_page_first 805
_journal_page_last 819
_journal_paper_doi 10.1039/c0dt00516a
_journal_volume 40
_journal_year 2011
_chemical_formula_sum 'C21 H42 Co2 N3 O32 Tb'
_chemical_formula_weight 1125.37
_chemical_name_systematic
;
?
;
_space_group_IT_number 14
_symmetry_cell_setting monoclinic
_symmetry_space_group_name_Hall '-P 2ybc'
_symmetry_space_group_name_H-M 'P 1 21/c 1'
_atom_sites_solution_hydrogens geom
_atom_sites_solution_primary direct
_atom_sites_solution_secondary difmap
_audit_creation_method SHELXL-97
_cell_angle_alpha 90.00
_cell_angle_beta 110.57(3)
_cell_angle_gamma 90.00
_cell_formula_units_Z 4
_cell_length_a 8.8872(18)
_cell_length_b 23.960(5)
_cell_length_c 18.493(5)
_cell_measurement_reflns_used 6731
_cell_measurement_temperature 113(2)
_cell_measurement_theta_max 25.0264
_cell_measurement_theta_min 2.5015
_cell_volume 3686.8(16)
_computing_cell_refinement CrystalClear
_computing_data_collection CrystalClear
_computing_data_reduction CrystalClear
_computing_publication_material 'CrystalStructure 3.7.0'
_computing_structure_refinement 'SHELXL-97 (Sheldrick, 1997)'
_computing_structure_solution 'SHELXS-97 (Sheldrick, 1990)'
_diffrn_ambient_temperature 113(2)
_diffrn_detector_area_resol_mean 7.31
_diffrn_measured_fraction_theta_full 0.984
_diffrn_measured_fraction_theta_max 0.984
_diffrn_measurement_device_type 'Rigaku Saturn'
_diffrn_measurement_method \w
_diffrn_radiation_monochromator Confocal
_diffrn_radiation_source 'Rotating Anode'
_diffrn_radiation_type MoK\a
_diffrn_radiation_wavelength 0.71070
_diffrn_reflns_av_R_equivalents 0.0445
_diffrn_reflns_av_sigmaI/netI 0.0403
_diffrn_reflns_limit_h_max 10
_diffrn_reflns_limit_h_min -10
_diffrn_reflns_limit_k_max 28
_diffrn_reflns_limit_k_min -28
_diffrn_reflns_limit_l_max 21
_diffrn_reflns_limit_l_min -21
_diffrn_reflns_number 26901
_diffrn_reflns_theta_full 25.01
_diffrn_reflns_theta_max 25.01
_diffrn_reflns_theta_min 2.07
_exptl_absorpt_coefficient_mu 2.906
_exptl_absorpt_correction_T_max 0.8449
_exptl_absorpt_correction_T_min 0.5941
_exptl_absorpt_correction_type multi-scan
_exptl_absorpt_process_details 'Jacobson, R. (1998) Private communication'
_exptl_crystal_colour red
_exptl_crystal_density_diffrn 2.027
_exptl_crystal_density_method 'not measured'
_exptl_crystal_description prism
_exptl_crystal_F_000 2256
_exptl_crystal_size_max 0.20
_exptl_crystal_size_mid 0.08
_exptl_crystal_size_min 0.06
_refine_diff_density_max 4.983
_refine_diff_density_min -3.504
_refine_diff_density_rms 0.283
_refine_ls_extinction_method none
_refine_ls_goodness_of_fit_ref 1.135
_refine_ls_hydrogen_treatment constr
_refine_ls_matrix_type full
_refine_ls_number_parameters 580
_refine_ls_number_reflns 6411
_refine_ls_number_restraints 102
_refine_ls_restrained_S_all 1.129
_refine_ls_R_factor_all 0.0944
_refine_ls_R_factor_gt 0.0910
_refine_ls_shift/su_max 0.015
_refine_ls_shift/su_mean 0.000
_refine_ls_structure_factor_coef Fsqd
_refine_ls_weighting_details 'calc w=1/[\s^2^(Fo^2^)+(0.0000P)^2^+228.4463P] where P=(Fo^2^+2Fc^2^)/3'
_refine_ls_weighting_scheme calc
_refine_ls_wR_factor_gt 0.1995
_refine_ls_wR_factor_ref 0.2012
_reflns_number_gt 6107
_reflns_number_total 6411
_reflns_threshold_expression >2sigma(I)
_cod_data_source_file C0DT00516A.TXT
_cod_data_source_block 20
_cod_original_cell_volume 3686.8(15)
_cod_original_sg_symbol_H-M P21/c
_cod_database_code 7014354

loop_
_symmetry_equiv_pos_as_xyz
'x, y, z'
'-x, y+1/2, -z+1/2'
'-x, -y, -z'
'x, -y-1/2, z-1/2'

loop_
_atom_site_label
_atom_site_type_symbol
_atom_site_fract_x
_atom_site_fract_y
_atom_site_fract_z
_atom_site_U_iso_or_equiv
_atom_site_adp_type
_atom_site_occupancy
_atom_site_symmetry_multiplicity
_atom_site_calc_flag
_atom_site_refinement_flags
_atom_site_disorder_assembly
_atom_site_disorder_group
Co1 Co 0.4249(2) 0.90644(8) 0.42870(11) 0.0177(4) Uani 1 1 d . . .
Tb1 Tb 0.04409(7) 0.69088(2) 0.07868(4) 0.01069(18) Uani 1 1 d . A .
Co2 Co -0.4987(2) 0.83208(9) 0.02154(13) 0.0262(5) Uani 1 1 d . . .
C1 C 0.2154(15) 0.5848(5) 0.0281(8) 0.016(3) Uani 1 1 d . A .
C2 C 0.1417(15) 0.5562(5) 0.0780(8) 0.015(3) Uani 1 1 d . . .
C3 C 0.1381(15) 0.4981(5) 0.0883(8) 0.016(3) Uani 1 1 d . . .
H3 H 0.1929 0.4744 0.0664 0.019 Uiso 1 1 d R . .
C4 C 0.0511(16) 0.4769(6) 0.1314(9) 0.020(3) Uani 1 1 d . . .
C5 C -0.0200(16) 0.5133(6) 0.1685(9) 0.021(3) Uani 1 1 d . . .
H5 H -0.0753 0.5001 0.1994 0.025 Uiso 1 1 d R . .
C6 C -0.0055(16) 0.5699(6) 0.1575(8) 0.018(3) Uani 1 1 d . . .
C7 C -0.0775(18) 0.6130(6) 0.1937(9) 0.024(3) Uani 1 1 d . A .
C8 C 0.3430(15) 0.7137(5) 0.2402(8) 0.017(3) Uani 1 1 d U A .
C9 C 0.2429(15) 0.7653(6) 0.2351(8) 0.018(3) Uani 1 1 d . A .
C10 C 0.2893(17) 0.8078(6) 0.2904(9) 0.023(3) Uani 1 1 d . . .
H10 H 0.3873 0.8060 0.3310 0.027 Uiso 1 1 d R . .
C11 C 0.1854(16) 0.8535(6) 0.2830(9) 0.023(3) Uani 1 1 d . . .
C12 C 0.0425(18) 0.8523(6) 0.2205(9) 0.025(3) Uani 1 1 d . . .
H12 H -0.0317 0.8810 0.2137 0.030 Uiso 1 1 d R . .
C13 C 0.0084(16) 0.8093(5) 0.1681(8) 0.018(3) Uani 1 1 d U A .
C14 C -0.1459(17) 0.8051(6) 0.0970(9) 0.023(3) Uani 1 1 d . . .
C15 C 0.1741(15) 0.7768(6) -0.0238(8) 0.017(3) Uani 1 1 d . A .
C16 C 0.0249(17) 0.7550(5) -0.0851(8) 0.016(3) Uani 1 1 d . A .
C17 C -0.0313(17) 0.7721(5) -0.1621(9) 0.021(3) Uani 1 1 d . . .
H17 H 0.0255 0.7987 -0.1789 0.025 Uiso 1 1 d R . .
C18 C -0.1710(18) 0.7501(6) -0.2127(9) 0.024(3) Uani 1 1 d . . .
C19 C -0.2480(17) 0.7082(6) -0.1857(9) 0.022(3) Uani 1 1 d . . .
H19 H -0.3398 0.6911 -0.2194 0.026 Uiso 1 1 d R . .
C20 C -0.1877(15) 0.6926(5) -0.1096(7) 0.014(3) Uani 1 1 d . A .
C21 C -0.2639(15) 0.6509(5) -0.0727(8) 0.016(3) Uani 1 1 d . A .
N1 N 0.0688(13) 0.5909(4) 0.1119(7) 0.016(2) Uani 1 1 d . . .
N2 N 0.1050(13) 0.7654(4) 0.1751(7) 0.017(2) Uani 1 1 d . . .
N3 N -0.0517(14) 0.7147(5) -0.0594(7) 0.020(3) Uani 1 1 d . . .
O1 O 0.2873(12) 0.5568(4) -0.0072(6) 0.024(2) Uani 1 1 d . . .
O2 O 0.1972(11) 0.6368(4) 0.0236(6) 0.017(2) Uani 1 1 d . . .
O3 O -0.136(2) 0.5998(5) 0.2430(9) 0.064(5) Uani 1 1 d . . .
O4 O -0.0794(11) 0.6621(4) 0.1685(6) 0.018(2) Uani 1 1 d . . .
O5 O 0.0411(12) 0.4206(4) 0.1356(7) 0.029(3) Uani 1 1 d . . .
H5A H -0.0445 0.4123 0.1404 0.044 Uiso 1 1 d R . .
O6 O 0.4700(11) 0.7065(4) 0.2962(6) 0.020(2) Uani 1 1 d . . .
O7 O 0.2926(11) 0.6807(4) 0.1825(6) 0.020(2) Uani 1 1 d . . .
O8 O -0.2485(11) 0.8422(4) 0.0868(6) 0.024(2) Uani 1 1 d . A .
O9 O -0.1537(11) 0.7626(4) 0.0558(6) 0.021(2) Uani 1 1 d . A .
O10 O 0.2183(11) 0.8930(4) 0.3350(7) 0.027(2) Uani 1 1 d . . .
O11 O -0.1950(11) 0.6432(4) -0.0025(5) 0.019(2) Uani 1 1 d . . .
O12 O -0.3920(10) 0.6279(4) -0.1145(5) 0.017(2) Uani 1 1 d . . .
O13 O 0.2565(12) 0.8120(4) -0.0430(6) 0.025(2) Uani 1 1 d . . .
O14 O 0.2008(11) 0.7570(4) 0.0422(6) 0.022(2) Uani 1 1 d . . .
O15 O -0.2360(12) 0.7659(4) -0.2863(6) 0.024(2) Uani 1 1 d . . .
H15 H -0.1725 0.7858 -0.2976 0.036 Uiso 1 1 d R . .
O16 O 0.6179(15) 0.9261(6) 0.5336(8) 0.053(4) Uani 1 1 d U . .
O17 O 0.4445(14) 0.9840(4) 0.3875(7) 0.036(3) Uani 1 1 d . . .
O18 O 0.4203(18) 0.8291(5) 0.4746(9) 0.059(5) Uani 1 1 d . . .
O19 O -0.4430(11) 0.7723(4) -0.0486(6) 0.024(2) Uani 1 1 d . A .
O20 O -0.501(3) 0.7855(16) 0.1101(16) 0.034(6) Uani 0.50(5) 1 d PU A 1
O20' O -0.485(3) 0.7599(15) 0.0931(15) 0.029(6) Uani 0.50(5) 1 d PU A 2
O21 O -0.554(3) 0.8977(12) 0.0828(16) 0.052(7) Uani 0.62(4) 1 d PU A 1
O21' O -0.577(4) 0.8694(19) 0.103(2) 0.040(8) Uani 0.38(4) 1 d PU A 2
O22 O -0.516(2) 0.8994(9) -0.0479(14) 0.041(6) Uani 0.69(5) 1 d PU A 1
O22' O -0.489(5) 0.884(2) -0.079(3) 0.041(9) Uani 0.31(5) 1 d PU A 2
O23 O 0.605(2) 0.9951(6) 0.7617(8) 0.059(4) Uani 1 1 d . . .
O24 O 0.594(2) 0.9226(6) 0.2409(9) 0.067(5) Uani 1 1 d . . .
O25 O 0.5205(18) 0.8877(7) 0.6581(10) 0.078(6) Uani 1 1 d . . .
O26 O 0.910(6) 0.0126(16) 0.857(2) 0.25(2) Uani 1 1 d . B 1
O27 O 0.778(3) 0.5275(17) 0.6664(16) 0.191(17) Uani 1 1 d . . .
O28 O 0.638(4) 0.8884(11) 0.8339(17) 0.177(15) Uani 1 1 d . . .
O29 O 0.257(5) 0.9033(12) 0.8083(17) 0.080(12) Uani 0.50 1 d P . .
O30 O 0.036(4) 0.4077(14) 0.605(2) 0.176(13) Uani 1 1 d U . .
O31 O 0.827(4) 0.4415(15) 0.606(2) 0.074(9) Uani 0.50 1 d PU . .
O32 O 0.643(5) 0.5011(17) 0.515(2) 0.088(11) Uani 0.50 1 d PU C 1
O33 O 0.853(5) 0.0703(18) 0.957(2) 0.224(17) Uani 1 1 d U D 2
O34 O 0.778(8) 0.935(3) 0.949(4) 0.17(2) Uani 0.50 1 d PU E 2

loop_
_atom_site_aniso_label
_atom_site_aniso_U_11
_atom_site_aniso_U_22
_atom_site_aniso_U_33
_atom_site_aniso_U_23
_atom_site_aniso_U_13
_atom_site_aniso_U_12
Co1 0.0142(9) 0.0185(9) 0.0248(10) -0.0043(8) 0.0125(8) -0.0006(7)
Tb1 0.0084(3) 0.0083(3) 0.0175(3) 0.0004(2) 0.0072(2) 0.0006(2)
Co2 0.0140(9) 0.0261(11) 0.0353(12) -0.0061(9) 0.0048(9) -0.0019(8)
C1 0.007(6) 0.017(7) 0.025(7) -0.003(6) 0.006(5) 0.002(5)
C2 0.011(6) 0.012(6) 0.019(7) -0.002(5) 0.003(5) -0.002(5)
C3 0.011(6) 0.016(7) 0.020(7) 0.001(5) 0.006(5) -0.002(5)
C4 0.014(7) 0.015(7) 0.033(8) 0.002(6) 0.010(6) -0.005(5)
C5 0.018(7) 0.022(7) 0.029(8) 0.004(6) 0.018(6) 0.004(6)
C6 0.021(7) 0.016(7) 0.023(7) 0.009(6) 0.013(6) 0.004(5)
C7 0.033(8) 0.024(8) 0.025(8) -0.002(6) 0.022(7) -0.005(6)
C8 0.010(5) 0.016(6) 0.027(6) -0.002(5) 0.010(5) -0.002(4)
C9 0.007(6) 0.022(7) 0.022(7) 0.001(6) 0.002(5) 0.003(5)
C10 0.020(7) 0.024(7) 0.027(8) -0.009(6) 0.012(6) -0.001(6)
C11 0.015(7) 0.024(7) 0.034(9) -0.007(6) 0.013(6) 0.000(6)
C12 0.026(8) 0.023(7) 0.034(9) -0.014(7) 0.021(7) -0.005(6)
C13 0.016(6) 0.010(5) 0.028(6) -0.006(5) 0.007(5) 0.002(5)
C14 0.021(7) 0.016(7) 0.036(9) -0.003(6) 0.017(7) -0.001(6)
C15 0.006(6) 0.021(7) 0.024(8) 0.001(6) 0.004(5) -0.001(5)
C16 0.025(7) 0.010(6) 0.016(7) 0.006(5) 0.011(6) 0.006(5)
C17 0.026(8) 0.010(6) 0.033(8) -0.002(6) 0.020(7) 0.004(5)
C18 0.030(8) 0.021(7) 0.028(8) 0.008(6) 0.020(7) 0.003(6)
C19 0.022(7) 0.015(7) 0.033(8) -0.003(6) 0.016(6) -0.002(6)
C20 0.017(6) 0.013(6) 0.015(7) 0.002(5) 0.011(5) 0.000(5)
C21 0.010(6) 0.011(6) 0.029(8) -0.002(6) 0.012(6) 0.002(5)
N1 0.013(5) 0.007(5) 0.029(6) 0.004(5) 0.009(5) 0.002(4)
N2 0.020(6) 0.009(5) 0.025(6) -0.003(5) 0.012(5) 0.002(4)
N3 0.020(6) 0.018(6) 0.027(7) -0.006(5) 0.016(5) -0.008(5)
O1 0.028(5) 0.019(5) 0.037(6) 0.001(4) 0.024(5) 0.001(4)
O2 0.018(5) 0.011(4) 0.027(5) 0.003(4) 0.014(4) 0.004(4)
O3 0.133(14) 0.021(6) 0.081(11) 0.016(7) 0.091(11) 0.012(8)
O4 0.026(5) 0.008(4) 0.026(5) -0.003(4) 0.016(4) 0.003(4)
O5 0.023(5) 0.013(5) 0.061(8) 0.005(5) 0.025(5) 0.004(4)
O6 0.014(5) 0.021(5) 0.025(5) -0.001(4) 0.005(4) 0.005(4)
O7 0.020(5) 0.017(5) 0.021(5) -0.008(4) 0.004(4) 0.003(4)
O8 0.013(5) 0.010(5) 0.040(6) -0.002(4) 0.001(4) 0.005(4)
O9 0.018(5) 0.017(5) 0.032(6) -0.005(4) 0.013(4) -0.002(4)
O10 0.013(5) 0.018(5) 0.046(7) -0.016(5) 0.006(5) 0.003(4)
O11 0.017(5) 0.020(5) 0.019(5) 0.002(4) 0.007(4) -0.004(4)
O12 0.011(4) 0.024(5) 0.017(5) 0.003(4) 0.006(4) 0.004(4)
O13 0.019(5) 0.022(5) 0.034(6) -0.001(5) 0.010(5) -0.003(4)
O14 0.016(5) 0.027(5) 0.021(5) 0.007(4) 0.006(4) -0.006(4)
O15 0.025(5) 0.024(5) 0.021(5) 0.006(4) 0.008(4) -0.002(4)
O16 0.036(6) 0.068(7) 0.040(6) -0.026(6) -0.004(5) 0.018(5)
O17 0.038(7) 0.022(6) 0.052(8) -0.005(5) 0.023(6) -0.012(5)
O18 0.087(11) 0.032(7) 0.097(12) 0.029(7) 0.082(10) 0.031(7)
O19 0.011(5) 0.039(6) 0.020(5) 0.005(4) 0.001(4) 0.007(4)
O20 0.031(8) 0.036(10) 0.037(9) 0.001(8) 0.014(7) -0.008(7)
O20' 0.028(8) 0.030(10) 0.028(9) 0.006(7) 0.010(7) -0.004(7)
O21 0.045(9) 0.043(10) 0.059(9) -0.006(8) 0.008(7) 0.001(7)
O21' 0.036(10) 0.045(11) 0.040(11) 0.002(8) 0.013(8) 0.002(8)
O22 0.046(8) 0.038(8) 0.041(9) 0.003(7) 0.016(6) -0.005(6)
O22' 0.041(11) 0.040(11) 0.045(12) 0.003(9) 0.021(8) 0.001(8)
O23 0.083(11) 0.040(8) 0.039(8) -0.004(6) 0.004(8) 0.002(7)
O24 0.082(11) 0.052(9) 0.045(9) -0.004(7) -0.004(8) 0.012(8)
O25 0.049(9) 0.085(12) 0.070(11) 0.023(9) -0.018(8) -0.030(9)
O26 0.31(5) 0.16(3) 0.20(4) -0.06(3) 0.00(4) 0.07(3)
O27 0.098(18) 0.34(5) 0.13(2) -0.14(3) 0.030(17) -0.11(2)
O28 0.24(4) 0.11(2) 0.15(3) 0.014(19) 0.03(2) -0.11(2)
O29 0.14(3) 0.039(17) 0.035(16) -0.005(13) 0.004(19) 0.020(19)
O30 0.177(15) 0.168(15) 0.172(15) 0.001(10) 0.049(10) 0.002(10)
O31 0.075(12) 0.071(12) 0.077(13) 0.002(9) 0.026(9) -0.007(9)
O32 0.091(14) 0.085(14) 0.087(14) -0.006(9) 0.029(10) 0.002(9)
O33 0.224(19) 0.24(2) 0.218(19) -0.004(10) 0.085(11) 0.017(10)
O34 0.17(3) 0.17(3) 0.17(3) -0.004(10) 0.060(13) 0.000(10)

loop_
_atom_type_symbol
_atom_type_description
_atom_type_scat_dispersion_real
_atom_type_scat_dispersion_imag
_atom_type_scat_source
C C 0.0033 0.0016 'International Tables Vol C Tables 4.2.6.8 and 6.1.1.4'
H H 0.0000 0.0000 'International Tables Vol C Tables 4.2.6.8 and 6.1.1.4'
Co Co 0.3494 0.9721 'International Tables Vol C Tables 4.2.6.8 and 6.1.1.4'
N N 0.0061 0.0033 'International Tables Vol C Tables 4.2.6.8 and 6.1.1.4'
O O 0.0106 0.0060 'International Tables Vol C Tables 4.2.6.8 and 6.1.1.4'
Tb Tb -0.1723 4.1537 'International Tables Vol C Tables 4.2.6.8 and 6.1.1.4'

loop_
_geom_angle_atom_site_label_1
_geom_angle_atom_site_label_2
_geom_angle_atom_site_label_3
_geom_angle
_geom_angle_site_symmetry_1
_geom_angle_site_symmetry_3
_geom_angle_publ_flag
O17 Co1 O18 176.3(6) . . ?
O17 Co1 O10 89.8(5) . . ?
O18 Co1 O10 93.8(6) . . ?
O17 Co1 O16 89.5(6) . . ?
O18 Co1 O16 87.1(7) . . ?
O10 Co1 O16 171.8(4) . . ?
O17 Co1 O1 88.4(4) . 4_576 ?
O18 Co1 O1 92.5(4) . 4_576 ?
O10 Co1 O1 90.9(4) . 4_576 ?
O16 Co1 O1 80.9(5) . 4_576 ?
O17 Co1 O12 92.0(4) . 4_676 ?
O18 Co1 O12 86.4(4) . 4_676 ?
O10 Co1 O12 100.9(4) . 4_676 ?
O16 Co1 O12 87.3(4) . 4_676 ?
O1 Co1 O12 168.1(4) 4_576 4_676 ?
O2 Tb1 O14 75.9(3) . . ?
O2 Tb1 O7 77.2(3) . . ?
O14 Tb1 O7 79.9(3) . . ?
O2 Tb1 O9 145.2(3) . . ?
O14 Tb1 O9 86.4(3) . . ?
O7 Tb1 O9 129.4(3) . . ?
O2 Tb1 O4 128.2(3) . . ?
O14 Tb1 O4 148.6(3) . . ?
O7 Tb1 O4 86.1(3) . . ?
O9 Tb1 O4 80.9(3) . . ?
O2 Tb1 O11 89.2(3) . . ?
O14 Tb1 O11 128.2(3) . . ?
O7 Tb1 O11 145.0(3) . . ?
O9 Tb1 O11 78.4(3) . . ?
O4 Tb1 O11 77.1(3) . . ?
O2 Tb1 N2 134.7(3) . . ?
O14 Tb1 N2 73.5(4) . . ?
O7 Tb1 N2 65.2(3) . . ?
O9 Tb1 N2 64.2(4) . . ?
O4 Tb1 N2 75.0(3) . . ?
O11 Tb1 N2 136.0(3) . . ?
O2 Tb1 N3 73.8(4) . . ?
O14 Tb1 N3 64.6(3) . . ?
O7 Tb1 N3 138.4(4) . . ?
O9 Tb1 N3 71.6(4) . . ?
O4 Tb1 N3 135.5(4) . . ?
O11 Tb1 N3 63.7(3) . . ?
N2 Tb1 N3 119.6(4) . . ?
O2 Tb1 N1 63.8(3) . . ?
O14 Tb1 N1 135.6(3) . . ?
O7 Tb1 N1 73.9(3) . . ?
O9 Tb1 N1 137.7(3) . . ?
O4 Tb1 N1 64.5(3) . . ?
O11 Tb1 N1 71.1(3) . . ?
N2 Tb1 N1 123.4(4) . . ?
N3 Tb1 N1 116.9(4) . . ?
O20 Co2 O22 161.0(14) . . ?
O20 Co2 O21' 62.7(17) . . ?
O22 Co2 O21' 98.4(15) . . ?
O20 Co2 O21 84.5(15) . . ?
O22 Co2 O21 76.5(12) . . ?
O21' Co2 O21 23.1(10) . . ?
O20 Co2 O19 101.5(12) . . ?
O22 Co2 O19 97.6(9) . . ?
O21' Co2 O19 162.6(13) . . ?
O21 Co2 O19 174.1(10) . . ?
O20 Co2 O13 91.7(8) . 1_455 ?
O22 Co2 O13 89.5(6) . 1_455 ?
O21' Co2 O13 88.0(10) . 1_455 ?
O21 Co2 O13 95.0(7) . 1_455 ?
O19 Co2 O13 85.2(4) . 1_455 ?
O20 Co2 O8 84.8(8) . . ?
O22 Co2 O8 95.6(6) . . ?
O21' Co2 O8 95.3(10) . . ?
O21 Co2 O8 90.2(7) . . ?
O19 Co2 O8 90.1(4) . . ?
O13 Co2 O8 173.5(4) 1_455 . ?
O20 Co2 O20' 19.7(8) . . ?
O22 Co2 O20' 178.8(10) . . ?
O21' Co2 O20' 82.1(16) . . ?
O21 Co2 O20' 104.2(14) . . ?
O19 Co2 O20' 81.8(10) . . ?
O13 Co2 O20' 89.5(7) 1_455 . ?
O8 Co2 O20' 85.4(7) . . ?
O20 Co2 O22' 178.2(16) . . ?
O22 Co2 O22' 20.3(11) . . ?
O21' Co2 O22' 118.7(19) . . ?
O21 Co2 O22' 96.7(17) . . ?
O19 Co2 O22' 77.3(15) . . ?
O13 Co2 O22' 89.4(11) 1_455 . ?
O8 Co2 O22' 94.0(11) . . ?
O20' Co2 O22' 159.1(18) . . ?
O1 C1 O2 125.0(12) . . ?
O1 C1 C2 119.8(12) . . ?
O2 C1 C2 115.2(11) . . ?
N1 C2 C3 120.9(12) . . ?
N1 C2 C1 113.6(11) . . ?
C3 C2 C1 125.5(12) . . ?
C4 C3 C2 119.0(12) . . ?
C4 C3 H3 120.7 . . ?
C2 C3 H3 120.3 . . ?
O5 C4 C3 117.3(13) . . ?
O5 C4 C5 123.1(12) . . ?
C3 C4 C5 119.6(13) . . ?
C6 C5 C4 117.4(12) . . ?
C6 C5 H5 121.3 . . ?
C4 C5 H5 121.3 . . ?
N1 C6 C5 123.6(12) . . ?
N1 C6 C7 113.9(11) . . ?
C5 C6 C7 122.4(12) . . ?
O3 C7 O4 123.8(13) . . ?
O3 C7 C6 120.6(13) . . ?
O4 C7 C6 115.6(11) . . ?
O6 C8 O7 124.0(12) . . ?
O6 C8 C9 120.5(12) . . ?
O7 C8 C9 115.4(12) . . ?
N2 C9 C10 123.8(13) . . ?
N2 C9 C8 113.8(12) . . ?
C10 C9 C8 122.4(12) . . ?
C9 C10 C11 118.7(14) . . ?
C9 C10 H10 120.6 . . ?
C11 C10 H10 120.6 . . ?
O10 C11 C12 122.1(13) . . ?
O10 C11 C10 121.5(14) . . ?
C12 C11 C10 116.2(13) . . ?
C13 C12 C11 121.0(14) . . ?
C13 C12 H12 119.2 . . ?
C11 C12 H12 119.7 . . ?
N2 C13 C12 123.2(13) . . ?
N2 C13 C14 112.5(11) . . ?
C12 C13 C14 124.3(13) . . ?
O8 C14 O9 127.3(14) . . ?
O8 C14 C13 118.2(12) . . ?
O9 C14 C13 114.5(12) . . ?
O13 C15 O14 127.2(13) . . ?
O13 C15 C16 118.1(12) . . ?
O14 C15 C16 114.7(11) . . ?
N3 C16 C17 121.5(13) . . ?
N3 C16 C15 113.6(11) . . ?
C17 C16 C15 124.9(12) . . ?
C18 C17 C16 119.8(13) . . ?
C18 C17 H17 120.1 . . ?
C16 C17 H17 120.1 . . ?
O15 C18 C17 123.4(13) . . ?
O15 C18 C19 118.5(14) . . ?
C17 C18 C19 118.1(14) . . ?
C20 C19 C18 119.8(14) . . ?
C20 C19 H19 120.0 . . ?
C18 C19 H19 120.1 . . ?
N3 C20 C19 122.1(12) . . ?
N3 C20 C21 112.9(11) . . ?
C19 C20 C21 125.0(12) . . ?
O11 C21 O12 125.9(12) . . ?
O11 C21 C20 116.2(11) . . ?
O12 C21 C20 117.9(12) . . ?
C2 N1 C6 119.2(11) . . ?
C2 N1 Tb1 120.2(8) . . ?
C6 N1 Tb1 120.2(8) . . ?
C9 N2 C13 117.0(12) . . ?
C9 N2 Tb1 120.6(9) . . ?
C13 N2 Tb1 122.3(9) . . ?
C20 N3 C16 118.5(12) . . ?
C20 N3 Tb1 121.5(8) . . ?
C16 N3 Tb1 119.7(9) . . ?
C1 O1 Co1 123.7(9) . 4_575 ?
C1 O2 Tb1 126.8(8) . . ?
C7 O4 Tb1 125.1(8) . . ?
C4 O5 H5A 109.2 . . ?
C8 O7 Tb1 124.5(8) . . ?
C14 O8 Co2 124.6(9) . . ?
C14 O9 Tb1 126.5(9) . . ?
C11 O10 Co1 129.4(9) . . ?
C21 O11 Tb1 125.7(8) . . ?
C21 O12 Co1 124.3(8) . 4_475 ?
C15 O13 Co2 125.3(9) . 1_655 ?
C15 O14 Tb1 127.2(8) . . ?
C18 O15 H15 109.6 . . ?

loop_
_geom_bond_atom_site_label_1
_geom_bond_atom_site_label_2
_geom_bond_distance
_geom_bond_site_symmetry_2
_geom_bond_publ_flag
Co1 O17 2.039(11) . ?
Co1 O18 2.045(12) . ?
Co1 O10 2.060(10) . ?
Co1 O16 2.143(12) . ?
Co1 O1 2.167(9) 4_576 ?
Co1 O12 2.208(9) 4_676 ?
Tb1 O2 2.354(9) . ?
Tb1 O14 2.359(9) . ?
Tb1 O7 2.375(10) . ?
Tb1 O9 2.388(9) . ?
Tb1 O4 2.392(9) . ?
Tb1 O11 2.415(9) . ?
Tb1 N2 2.446(11) . ?
Tb1 N3 2.459(12) . ?
Tb1 N1 2.463(10) . ?
Co2 O20 1.99(3) . ?
Co2 O22 2.033(19) . ?
Co2 O21' 2.07(3) . ?
Co2 O21 2.09(2) . ?
Co2 O19 2.104(11) . ?
Co2 O13 2.136(10) 1_455 ?
Co2 O8 2.139(10) . ?
Co2 O20' 2.15(3) . ?
Co2 O22' 2.27(5) . ?
C1 O1 1.256(16) . ?
C1 O2 1.256(16) . ?
C1 C2 1.475(18) . ?
C2 N1 1.338(17) . ?
C2 C3 1.407(18) . ?
C3 C4 1.387(18) . ?
C3 H3 0.9301 . ?
C4 O5 1.356(16) . ?
C4 C5 1.392(19) . ?
C5 C6 1.383(19) . ?
C5 H5 0.9300 . ?
C6 N1 1.339(17) . ?
C6 C7 1.493(19) . ?
C7 O3 1.235(18) . ?
C7 O4 1.263(17) . ?
C8 O6 1.246(17) . ?
C8 O7 1.277(16) . ?
C8 C9 1.507(18) . ?
C9 N2 1.333(18) . ?
C9 C10 1.40(2) . ?
C10 C11 1.41(2) . ?
C10 H10 0.9300 . ?
C11 O10 1.306(17) . ?
C11 C12 1.39(2) . ?
C12 C13 1.373(19) . ?
C12 H12 0.9301 . ?
C13 N2 1.335(17) . ?
C13 C14 1.53(2) . ?
C14 O8 1.240(17) . ?
C14 O9 1.258(17) . ?
C15 O13 1.247(16) . ?
C15 O14 1.252(17) . ?
C15 C16 1.503(19) . ?
C16 N3 1.359(17) . ?
C16 C17 1.39(2) . ?
C17 C18 1.37(2) . ?
C17 H17 0.9301 . ?
C18 O15 1.334(18) . ?
C18 C19 1.400(19) . ?
C19 C20 1.37(2) . ?
C19 H19 0.9300 . ?
C20 N3 1.348(18) . ?
C20 C21 1.499(17) . ?
C21 O11 1.239(17) . ?
C21 O12 1.257(16) . ?
O1 Co1 2.167(9) 4_575 ?
O5 H5A 0.8200 . ?
O12 Co1 2.208(9) 4_475 ?
O13 Co2 2.136(10) 1_655 ?
O15 H15 0.8200 . ?
